data_4030615
loop_
_publ_author_name
'Riou, D.'
'Ferey, G'

_publ_section_title
;
 The structure of the intercalate VOPO4, 0.5 piperazin
;
_journal_name_full 'European Journal of Solid State and Inorganic Chemistry'
_journal_page_first 25
_journal_page_last 35
_journal_volume 31
_journal_year 1994
_chemical_formula_sum 'C2 H6 N O5 P V'
_chemical_formula_weight 205.99
_space_group_IT_number 14
_symmetry_cell_setting monoclinic
_symmetry_Int_Tables_number 14
_symmetry_space_group_name_Hall '-P 2ybc'
_symmetry_space_group_name_H-M 'P 1 21/c 1'
_cell_angle_alpha 90
_cell_angle_beta 111.14(1)
_cell_angle_gamma 90
_cell_formula_units_Z 4
_cell_length_a 8.7906(4)
_cell_length_b 8.2757(5)
_cell_length_c 8.5617(4)
_cell_volume 580.93(6)
_diffrn_ambient_temperature 293
_diffrn_radiation_probe x-ray
_diffrn_radiation_type MoK\a
_diffrn_radiation_wavelength 0.71069
_exptl_absorpt_coefficient_mu 1.941
_exptl_crystal_density_diffrn 2.355
_exptl_crystal_F_000 412
_refine_ls_number_parameters 111
_refine_ls_number_reflns 1583
_refine_ls_R_factor_gt 0.024
_refine_ls_wR_factor_gt 0.025
_cod_data_source_file EJSSIC-1994-31-25-35.cif
_cod_data_source_block VOPO4-half-piperazin
_cod_depositor_comments
;
small difference in the abstract and in the table II about
the beta angle, 111.13(1) and 111.14(1)
;
_cod_original_sg_symbol_H-M 'P 21/c'
_cod_database_code 4030615

loop_
_symmetry_equiv_pos_site_id
_symmetry_equiv_pos_as_xyz
1 x,y,z
2 -x,1/2+y,1/2-z
3 -x,-y,-z
4 x,1/2-y,1/2+z

loop_
_atom_site_label
_atom_site_type_symbol
_atom_site_thermal_displace_type
_atom_site_fract_x
_atom_site_fract_y
_atom_site_fract_z
_atom_site_occupancy
_atom_site_U_iso_or_equiv
V V Uiso 0.65750(10) 0.03400(10) 0.82250(10) 1.000 0.0079(1)
P P Uiso 0.44280(10) 0.23430(10) 0.47960(10) 1.000 0.0077(3)
O1 O Uiso 0.3540(2) 0.3833(2) 0.5111(2) 1.000 0.0141(9)
O2 O Uiso 0.3230(2) 0.1496(2) 0.3243(2) 1.000 0.0124(8)
O3 O Uiso 0.6005(2) 0.2865(2) 0.4545(2) 1.000 0.0131(8)
O4 O Uiso 0.4878(2) 0.1181(2) 0.6291(2) 1.000 0.0131(8)
O5 O Uiso 0.8374(2) 0.1025(2) 0.8594(2) 1.000 0.0179(9)
N N Uiso 0.8587(2) 0.0703(2) 0.5216(2) 1.000 0.0147(10)
C1 C Uiso 0.8510(3) 0.0064(3) 0.3557(3) 1.000 0.0165(11)
C2 C Uiso 0.0272(3) 0.1281(3) 0.6220(3) 1.000 0.0161(11)
H1 H Uiso 0.047(3) 0.284(3) 0.066(4) 1.000 0.018(4)
H2 H Uiso 0.027(3) 0.158(3) 0.721(4) 1.000 0.018(4)
H3 H Uiso 0.750(4) 0.968(4) 0.297(4) 1.000 0.018(4)
H4 H Uiso 0.872(3) 0.095(4) 0.293(4) 1.000 0.018(4)
H5 H Uiso 0.828(4) -0.003(4) 0.572(4) 1.000 0.018(4)
H6 H Uiso 0.784(4) 0.145(4) 0.508(4) 1.000 0.018(4)

loop_
_atom_type_symbol
_atom_type_description
_atom_type_scat_dispersion_real
_atom_type_scat_dispersion_imag
_atom_type_scat_source
C C 0.0033 0.0016 ' International Tables Vol C Tables 4.2.6.8 and 6.1.1.4'
H H 0.0000 0.0000 ' International Tables Vol C Tables 4.2.6.8 and 6.1.1.4'
N N 0.0061 0.0033 ' International Tables Vol C Tables 4.2.6.8 and 6.1.1.4'
O O 0.0106 0.0060 ' International Tables Vol C Tables 4.2.6.8 and 6.1.1.4'
P P 0.1023 0.0942 ' International Tables Vol C Tables 4.2.6.8 and 6.1.1.4'
V V 0.3005 0.5294 ' International Tables Vol C Tables 4.2.6.8 and 6.1.1.4'

loop_
_geom_angle_atom_site_label_1
_geom_angle_atom_site_label_2
_geom_angle_atom_site_label_3
_geom_angle
_geom_angle_site_symmetry_1
_geom_angle_site_symmetry_3
_geom_angle_publ_flag
O4 V O5 116.61(9) . . yes
O1 V O4 130.04(9) 2_646 . yes
O2 V O4 87.12(8) 3_656 . yes
O3 V O4 86.78(8) 4_555 . yes
O1 V O5 113.30(9) 2_646 . yes
O2 V O5 95.15(9) 3_656 . yes
O3 V O5 93.18(9) 4_555 . yes
O1 V O2 90.69(8) 2_646 3_656 yes
O1 V O3 88.44(8) 2_646 4_555 yes
O2 V O3 171.26(9) 3_656 4_555 yes
O1 P O2 106.59(11) . . yes
O1 P O3 109.87(11) . . yes
O1 P O4 110.58(10) . . yes
O2 P O3 112.22(10) . . yes
O2 P O4 109.04(10) . . yes
O3 P O4 108.55(11) . . yes
V O1 P 144.81(11) 2_656 . yes
V O2 P 134.20(12) 3_656 . yes
V O3 P 134.17(11) 4_554 . yes
V O4 P 146.60(13) . . yes
C1 N C2 110.79(19) . 1_655 yes
C1 N H6 110(2) . . no
H5 N H6 102(3) . . no
C1 N H5 109(2) . . no
C2 N H6 113(2) 1_655 . no
C2 N H5 112(2) 1_655 . no
N C1 C2 110.74(19) . 3_656 yes
N C2 C1 110.30(19) 1_455 3_656 yes
N C1 H4 107.9(19) . . no
N C1 H3 111(2) . 1_545 no
H3 C1 H4 108(3) 1_545 . no
C2 C1 H4 111.2(18) 3_656 . no
C2 C1 H3 109(2) 3_656 1_545 no
N C2 H2 107.2(19) 1_455 . no
C1 C2 H2 109.4(18) 3_656 . no
H1 C2 H2 110(2) 4_555 . no
N C2 H1 106.7(19) 1_455 4_555 no
C1 C2 H1 112.9(18) 3_656 4_555 no

loop_
_geom_bond_atom_site_label_1
_geom_bond_atom_site_label_2
_geom_bond_distance
_geom_bond_site_symmetry_2
_geom_bond_publ_flag
V O4 1.9157(19) . yes
V O5 1.601(2) . yes
V O1 1.9233(18) 2_646 yes
V O2 2.0182(19) 3_656 yes
V O3 2.0355(19) 4_555 yes
P O1 1.5344(19) . yes
P O2 1.5357(18) . yes
P O3 1.539(2) . yes
P O4 1.5344(18) . yes
N C1 1.494(3) . yes
N C2 1.498(3) 1_655 yes
N H5 0.84(3) . no
N H6 0.88(4) . no
C1 C2 1.508(4) 3_656 no
C1 H4 0.97(3) . no
C1 H3 0.91(3) 1_545 no
C2 H2 0.88(3) . no
C2 H1 0.92(3) 4_555 no

loop_
_geom_hbond_atom_site_label_D
_geom_hbond_atom_site_label_H
_geom_hbond_atom_site_label_A
_geom_hbond_distance_DH
_geom_hbond_distance_HA
_geom_hbond_distance_DA
_geom_hbond_angle_DHA
_geom_hbond_site_symmetry_A
_geom_hbond_publ_flag
N H5 O5 0.84(3) 2.58(3) 2.977(2) 110(3) . yes
N H5 O2 0.84(3) 2.21(4) 3.021(2) 162(3) 3_656 yes
N H6 O3 0.88(4) 1.91(4) 2.783(3) 172(3) . yes
N H6 O5 0.88(4) 2.58(3) 3.018(2) 112(3) 4_554 yes
C2_l H1 O5 0.92(3) 2.54(3) 3.179(3) 127(2) 1_454 yes
C2 H2 O5 0.88(3) 2.41(3) 3.067(3) 131(2) 1_455 yes
C1_h H3 O4 0.91(3) 2.50(4) 3.198(3) 135(3) 3_666 yes

loop_
_geom_torsion_atom_site_label_1
_geom_torsion_atom_site_label_2
_geom_torsion_atom_site_label_3
_geom_torsion_atom_site_label_4
_geom_torsion
_geom_torsion_site_symmetry_1
_geom_torsion_site_symmetry_3
_geom_torsion_site_symmetry_4
_geom_torsion_publ_flag
O5 V O4 P -0.7(2) . . . no
O1 V O4 P 176.46(17) 2_646 . . no
O2 V O4 P -95.1(2) 3_656 . . no
O3 V O4 P 91.2(2) 4_555 . . no
O4 V O1 P 33.3(3) . 2_646 2_646 no
O5 V O1 P -149.43(19) . 2_646 2_646 no
O4 V O2 P -29.27(16) . 3_656 3_656 no
O5 V O2 P -145.74(15) . 3_656 3_656 no
O4 V O3 P 55.86(15) . 4_555 4_555 no
O5 V O3 P 172.36(15) . 4_555 4_555 no
O2 P O1 V 155.15(19) . . 2_656 no
O3 P O1 V -83.0(2) . . 2_656 no
O4 P O1 V 36.8(2) . . 2_656 no
O1 P O2 V 170.80(13) . . 3_656 no
O3 P O2 V 50.49(18) . . 3_656 no
O4 P O2 V -69.81(17) . . 3_656 no
O1 P O3 V -44.28(17) . . 4_554 no
O2 P O3 V 74.11(16) . . 4_554 no
O4 P O3 V -165.31(13) . . 4_554 no
O1 P O4 V -105.0(2) . . . no
O2 P O4 V 138.10(19) . . . no
O3 P O4 V 15.6(2) . . . no
C2 N C1 C2 57.3(2) 1_655 . 3_656 no
